data_7012263
loop_
_publ_author_name
'Mo Hong'
'Fang Chen-jie'
'Duan Chun-ying'
'Li Yu-ting'
'Meng Qing-jin'

_publ_section_title
;
 Crystal structures of metal--organic frameworks sustained by \p--\p
 interactions between triple-helices
;
_journal_issue 7
_journal_name_full 'Dalton Trans.'
_journal_page_first 1229
_journal_page_last 1234
_journal_paper_doi 10.1039/b209366a
_journal_year 2003
_chemical_formula_sum 'C47 H37 Fe2 N7 O6'
_chemical_formula_weight 907.54
_chemical_name_systematic
; 
? 
;
_space_group_IT_number 52
_symmetry_cell_setting orthorhombic
_symmetry_space_group_name_Hall '-P 2a 2bc'
_symmetry_space_group_name_H-M 'P n n a'
_atom_sites_solution_hydrogens geom
_atom_sites_solution_primary direct
_atom_sites_solution_secondary difmap
_audit_creation_method SHELXL-97
_cell_angle_alpha 90.00
_cell_angle_beta 90.00
_cell_angle_gamma 90.00
_cell_formula_units_Z 4
_cell_length_a 19.557(4)
_cell_length_b 16.232(3)
_cell_length_c 14.405(3)
_cell_measurement_temperature 293(2)
_cell_volume 4572.9(16)
_computing_cell_refinement 'Xscans, 1994'
_computing_data_collection 'Xscans, 1994'
_computing_data_reduction 'Xscans, 1994'
_computing_molecular_graphics 'Bruker SHELXTL'
_computing_publication_material 'Bruker SHELXTL'
_computing_structure_refinement 'Bruker SHELXTL'
_computing_structure_solution 'Bruker SHELXTL'
_diffrn_ambient_temperature 293(2)
_diffrn_measured_fraction_theta_full 0.997
_diffrn_measured_fraction_theta_max 0.997
_diffrn_measurement_device_type 'Siemens P4'
_diffrn_measurement_method 'omega scans'
_diffrn_radiation_monochromator graphite
_diffrn_radiation_source 'fine-focus sealed tube'
_diffrn_radiation_type MoK\a
_diffrn_radiation_wavelength 0.71073
_diffrn_reflns_av_R_equivalents 0.0001
_diffrn_reflns_av_sigmaI/netI 0.0153
_diffrn_reflns_limit_h_max 23
_diffrn_reflns_limit_h_min 0
_diffrn_reflns_limit_k_max 19
_diffrn_reflns_limit_k_min -19
_diffrn_reflns_limit_l_max 17
_diffrn_reflns_limit_l_min 0
_diffrn_reflns_number 4189
_diffrn_reflns_theta_full 25.00
_diffrn_reflns_theta_max 25.00
_diffrn_reflns_theta_min 3.43
_exptl_absorpt_coefficient_mu 0.689
_exptl_absorpt_correction_type none
_exptl_crystal_colour dark-brown
_exptl_crystal_density_diffrn 1.318
_exptl_crystal_density_method 'not measured'
_exptl_crystal_description block
_exptl_crystal_F_000 1872
_exptl_crystal_size_max 0.3
_exptl_crystal_size_mid 0.2
_exptl_crystal_size_min 0.2
_refine_diff_density_max 0.812
_refine_diff_density_min -0.262
_refine_diff_density_rms 0.079
_refine_ls_extinction_method none
_refine_ls_goodness_of_fit_ref 1.048
_refine_ls_hydrogen_treatment mixed
_refine_ls_matrix_type full
_refine_ls_number_parameters 277
_refine_ls_number_reflns 4020
_refine_ls_number_restraints 26
_refine_ls_restrained_S_all 1.045
_refine_ls_R_factor_all 0.0640
_refine_ls_R_factor_gt 0.0530
_refine_ls_shift/su_max 0.001
_refine_ls_shift/su_mean 0.000
_refine_ls_structure_factor_coef Fsqd
_refine_ls_weighting_details 'calc w=1/[\s^2^(Fo^2^)+(0.1162P)^2^+4.0887P] where P=(Fo^2^+2Fc^2^)/3'
_refine_ls_weighting_scheme calc
_refine_ls_wR_factor_gt 0.1714
_refine_ls_wR_factor_ref 0.1804
_reflns_number_gt 3351
_reflns_number_total 4020
_reflns_threshold_expression >2sigma(I)
_cod_data_source_file b209366a.txt
_cod_data_source_block compound_2
_cod_depositor_comments
;
The following automatic conversions were performed:
'_symmetry_cell_setting' value 'Orthorhombic' changed to 'orthorhombic'
according to '/home/saulius/struct/CIF-dictionaries/cif_core.dic'
dictionary named 'cif_core.dic' version 2.4.1 from 2010-06-29.

Automatic conversion script
Id: cif_fix_enum 1527 2010-12-29 10:47:43Z saulius 
;
_cod_original_sg_symbol_H-M 'Pnna '
_cod_database_code 7012263

loop_
_symmetry_equiv_pos_as_xyz
'x, y, z'
'-x+1/2, -y, z'
'-x+1/2, y+1/2, -z+1/2'
'x, -y+1/2, -z+1/2'
'-x, -y, -z'
'x-1/2, y, -z'
'x-1/2, -y-1/2, z-1/2'
'-x, y-1/2, z-1/2'

loop_
_atom_site_label
_atom_site_type_symbol
_atom_site_fract_x
_atom_site_fract_y
_atom_site_fract_z
_atom_site_U_iso_or_equiv
_atom_site_adp_type
_atom_site_occupancy
_atom_site_symmetry_multiplicity
_atom_site_calc_flag
_atom_site_refinement_flags
_atom_site_disorder_assembly
_atom_site_disorder_group
Fe1 Fe -0.07296(2) 0.81928(3) 0.63665(3) 0.0395(2) Uani 1 1 d . . .
O1 O -0.02310(14) 0.78568(16) 0.52909(18) 0.0616(7) Uani 1 1 d . . .
O2 O -0.15934(12) 0.84193(19) 0.58075(18) 0.0634(7) Uani 1 1 d . . .
O3 O -0.03555(12) 0.92739(13) 0.63726(16) 0.0478(6) Uani 1 1 d . . .
N1 N -0.09506(16) 0.68841(17) 0.65056(19) 0.0436(6) Uani 1 1 d . . .
N3 N 0.01355(13) 0.78896(15) 0.72727(19) 0.0406(6) Uani 1 1 d . . .
C1 C -0.0197(2) 0.7196(2) 0.4775(2) 0.0587(10) Uani 1 1 d . . .
C2 C 0.0147(3) 0.7227(3) 0.3928(3) 0.0958(18) Uani 1 1 d . . .
H2A H 0.0349 0.7719 0.3747 0.115 Uiso 1 1 calc R . .
C3 C 0.0195(4) 0.6569(4) 0.3364(4) 0.112(2) Uani 1 1 d . . .
H3A H 0.0424 0.6618 0.2801 0.135 Uiso 1 1 calc R . .
C4 C -0.0091(4) 0.5821(4) 0.3606(3) 0.104(2) Uani 1 1 d . . .
H4A H -0.0052 0.5369 0.3214 0.125 Uiso 1 1 calc R . .
C5 C -0.0436(3) 0.5756(3) 0.4443(3) 0.0817(13) Uani 1 1 d . . .
H5A H -0.0634 0.5257 0.4610 0.098 Uiso 1 1 calc R . .
C6 C -0.0490(2) 0.6435(2) 0.5044(3) 0.0591(9) Uani 1 1 d . . .
C7 C -0.08408(18) 0.6319(2) 0.5912(3) 0.0513(9) Uani 1 1 d . . .
H7A H -0.0999 0.5792 0.6049 0.062 Uiso 1 1 calc R . .
C14 C -0.19265(17) 0.8551(2) 0.7758(3) 0.0514(8) Uani 1 1 d . . .
H14A H -0.2101 0.8572 0.8359 0.062 Uiso 1 1 calc R . .
C13 C -0.23803(17) 0.8755(2) 0.7020(3) 0.0575(9) Uani 1 1 d . . .
C12 C -0.30400(19) 0.9038(3) 0.7252(4) 0.0800(14) Uani 1 1 d . . .
H12A H -0.3161 0.9075 0.7875 0.096 Uiso 1 1 calc R . .
C11 C -0.3502(2) 0.9256(3) 0.6600(5) 0.100(2) Uani 1 1 d . . .
H11A H -0.3937 0.9434 0.6769 0.120 Uiso 1 1 calc R . .
C10 C -0.3319(2) 0.9209(4) 0.5692(6) 0.124(3) Uani 1 1 d . . .
H10A H -0.3632 0.9371 0.5241 0.149 Uiso 1 1 calc R . .
C9 C -0.2680(2) 0.8929(4) 0.5413(4) 0.100(2) Uani 1 1 d . . .
H9A H -0.2573 0.8899 0.4785 0.120 Uiso 1 1 calc R . .
C8 C -0.21965(18) 0.8692(3) 0.6085(3) 0.0641(11) Uani 1 1 d . . .
C15 C 0.02614(16) 0.95656(18) 0.6484(2) 0.0385(7) Uani 1 1 d . . .
C16 C 0.04283(18) 1.03438(19) 0.6094(2) 0.0454(7) Uani 1 1 d . . .
H16A H 0.0106 1.0626 0.5742 0.055 Uiso 1 1 calc R . .
C17 C 0.1059(2) 1.0680(2) 0.6233(3) 0.0554(9) Uani 1 1 d . . .
H17A H 0.1162 1.1185 0.5962 0.067 Uiso 1 1 calc R . .
C18 C 0.1549(2) 1.0289(2) 0.6768(3) 0.0688(11) Uani 1 1 d . . .
H18A H 0.1973 1.0534 0.6865 0.083 Uiso 1 1 calc R . .
C19 C 0.14031(19) 0.9532(2) 0.7156(3) 0.0629(10) Uani 1 1 d . . .
H19A H 0.1730 0.9268 0.7519 0.076 Uiso 1 1 calc R . .
C20 C 0.07631(15) 0.91562(19) 0.7007(2) 0.0440(8) Uani 1 1 d . . .
C21 C 0.06614(16) 0.8350(2) 0.7409(3) 0.0457(8) Uani 1 1 d . . .
H21A H 0.1003 0.8149 0.7798 0.055 Uiso 1 1 calc R . .
C22 C -0.2249(9) 0.6429(14) 0.4113(14) 0.121(7) Uiso 0.25 1 d PGU A 1
H22A H -0.1842 0.6519 0.3797 0.145 Uiso 0.25 1 calc PR A 1
C23 C -0.2692(11) 0.7081(10) 0.4282(15) 0.133(7) Uiso 0.25 1 d PGU A 1
H23A H -0.2581 0.7608 0.4079 0.160 Uiso 0.25 1 calc PR A 1
C24 C -0.3301(10) 0.6947(10) 0.4755(15) 0.125(7) Uiso 0.25 1 d PGU A 1
H24A H -0.3597 0.7384 0.4869 0.150 Uiso 0.25 1 calc PR A 1
N7 N -0.3468(8) 0.6159(12) 0.5059(13) 0.119(6) Uiso 0.25 1 d PGU A 1
C26 C -0.3025(10) 0.5506(9) 0.4890(13) 0.125(7) Uiso 0.25 1 d PGU A 1
H26A H -0.3137 0.4979 0.5093 0.150 Uiso 0.25 1 calc PR A 1
C27 C -0.2416(9) 0.5641(11) 0.4417(15) 0.123(7) Uiso 0.25 1 d PGU A 1
H27A H -0.2120 0.5204 0.4304 0.148 Uiso 0.25 1 calc PR A 1
C22' C -0.2171(10) 0.6852(13) 0.3615(13) 0.125(8) Uiso 0.25 1 d PGU B 2
H22B H -0.1800 0.6924 0.3219 0.150 Uiso 0.25 1 calc PR B 2
C23' C -0.2689(12) 0.7437(11) 0.3643(13) 0.143(9) Uiso 0.25 1 d PGU B 2
H23B H -0.2665 0.7902 0.3266 0.172 Uiso 0.25 1 calc PR B 2
C24' C -0.3243(10) 0.7329(12) 0.4234(15) 0.123(7) Uiso 0.25 1 d PGU B 2
H24B H -0.3590 0.7721 0.4253 0.148 Uiso 0.25 1 calc PR B 2
C25' C -0.3280(9) 0.6635(14) 0.4798(14) 0.116(6) Uiso 0.25 1 d PGU B 2
H25A H -0.3651 0.6563 0.5193 0.139 Uiso 0.25 1 calc PR B 2
C26' C -0.2762(11) 0.6050(11) 0.4770(13) 0.132(7) Uiso 0.25 1 d PGU B 2
H26B H -0.2786 0.5585 0.5146 0.158 Uiso 0.25 1 calc PR B 2
N7' N -0.2207(9) 0.6158(12) 0.4178(14) 0.129(7) Uiso 0.25 1 d PGU B 2
N2 N -0.12955(14) 0.83386(16) 0.76666(19) 0.0431(6) Uani 1 1 d . . .

loop_
_atom_site_aniso_label
_atom_site_aniso_U_11
_atom_site_aniso_U_22
_atom_site_aniso_U_33
_atom_site_aniso_U_23
_atom_site_aniso_U_13
_atom_site_aniso_U_12
Fe1 0.0334(3) 0.0436(3) 0.0416(3) 0.00910(18) 0.00075(17) -0.00052(17)
O1 0.0734(18) 0.0560(15) 0.0553(15) 0.0065(12) 0.0231(13) -0.0009(12)
O2 0.0391(14) 0.0955(19) 0.0556(15) 0.0243(14) -0.0073(11) -0.0035(13)
O3 0.0385(12) 0.0398(11) 0.0651(16) 0.0111(10) -0.0032(10) 0.0034(9)
N1 0.0426(15) 0.0479(15) 0.0403(15) 0.0061(12) -0.0016(12) -0.0075(12)
N3 0.0333(13) 0.0363(13) 0.0524(15) 0.0129(11) 0.0008(11) 0.0000(11)
C1 0.070(2) 0.061(2) 0.045(2) 0.0090(17) 0.0081(17) 0.0122(18)
C2 0.152(5) 0.079(3) 0.056(3) 0.016(2) 0.043(3) 0.029(3)
C3 0.189(7) 0.100(4) 0.048(3) 0.005(3) 0.031(4) 0.042(4)
C4 0.153(6) 0.100(4) 0.058(3) -0.026(3) -0.007(3) 0.035(4)
C5 0.109(4) 0.076(3) 0.060(3) -0.017(2) -0.007(3) 0.007(3)
C6 0.071(2) 0.060(2) 0.047(2) -0.0040(17) -0.0030(18) 0.0077(19)
C7 0.053(2) 0.0458(18) 0.055(2) 0.0004(16) -0.0086(16) -0.0053(15)
C14 0.0404(18) 0.0516(19) 0.062(2) 0.0075(16) 0.0093(15) 0.0099(15)
C13 0.0358(17) 0.056(2) 0.080(3) 0.0210(18) -0.0014(17) 0.0056(15)
C12 0.042(2) 0.077(3) 0.122(4) 0.018(3) 0.002(2) 0.016(2)
C11 0.040(2) 0.090(3) 0.171(6) 0.057(4) -0.001(3) 0.013(2)
C10 0.040(2) 0.150(5) 0.182(7) 0.113(5) -0.028(3) -0.005(3)
C9 0.049(2) 0.150(5) 0.101(4) 0.078(4) -0.015(2) -0.013(3)
C8 0.0338(18) 0.075(2) 0.083(3) 0.041(2) -0.0106(18) -0.0081(17)
C15 0.0374(16) 0.0354(15) 0.0425(17) 0.0024(12) 0.0051(12) 0.0025(12)
C16 0.055(2) 0.0389(16) 0.0423(17) 0.0052(14) 0.0072(15) 0.0036(14)
C17 0.062(2) 0.0416(17) 0.063(2) 0.0147(16) 0.0059(18) -0.0078(16)
C18 0.054(2) 0.052(2) 0.101(3) 0.017(2) -0.006(2) -0.0185(17)
C19 0.0444(19) 0.051(2) 0.093(3) 0.0183(19) -0.0150(19) -0.0078(16)
C20 0.0381(17) 0.0390(16) 0.055(2) 0.0091(14) 0.0004(14) -0.0028(12)
C21 0.0357(16) 0.0406(17) 0.061(2) 0.0122(15) -0.0058(14) 0.0014(13)
N2 0.0369(14) 0.0470(14) 0.0454(15) 0.0101(11) -0.0012(11) 0.0060(11)

loop_
_atom_type_symbol
_atom_type_description
_atom_type_scat_dispersion_real
_atom_type_scat_dispersion_imag
_atom_type_scat_source
C C 0.0033 0.0016 'International Tables Vol C Tables 4.2.6.8 and 6.1.1.4'
H H 0.0000 0.0000 'International Tables Vol C Tables 4.2.6.8 and 6.1.1.4'
N N 0.0061 0.0033 'International Tables Vol C Tables 4.2.6.8 and 6.1.1.4'
O O 0.0106 0.0060 'International Tables Vol C Tables 4.2.6.8 and 6.1.1.4'
Fe Fe 0.3463 0.8444 'International Tables Vol C Tables 4.2.6.8 and 6.1.1.4'

loop_
_geom_angle_atom_site_label_1
_geom_angle_atom_site_label_2
_geom_angle_atom_site_label_3
_geom_angle
_geom_angle_site_symmetry_1
_geom_angle_site_symmetry_3
_geom_angle_publ_flag
O3 Fe1 O2 99.49(11) . . ?
O3 Fe1 O1 94.07(11) . . ?
O2 Fe1 O1 99.48(12) . . ?
O3 Fe1 N1 167.58(11) . . ?
O2 Fe1 N1 92.93(12) . . ?
O1 Fe1 N1 84.11(11) . . ?
O3 Fe1 N2 95.21(10) . . ?
O2 Fe1 N2 83.83(11) . . ?
O1 Fe1 N2 169.50(10) . . ?
N1 Fe1 N2 85.77(10) . . ?
O3 Fe1 N3 84.69(9) . . ?
O2 Fe1 N3 167.96(11) . . ?
O1 Fe1 N3 91.43(11) . . ?
N1 Fe1 N3 83.07(10) . . ?
N2 Fe1 N3 84.55(10) . . ?
C1 O1 Fe1 136.2(2) . . ?
C8 O2 Fe1 136.7(3) . . ?
C15 O3 Fe1 133.7(2) . . ?
C7 N1 N2 117.5(3) . 4_566 ?
C7 N1 Fe1 127.5(2) . . ?
N2 N1 Fe1 114.9(2) 4_566 . ?
C21 N3 N3 116.5(2) . 4_566 ?
C21 N3 Fe1 125.3(2) . . ?
N3 N3 Fe1 118.23(14) 4_566 . ?
O1 C1 C2 119.5(4) . . ?
O1 C1 C6 122.8(3) . . ?
C2 C1 C6 117.8(4) . . ?
C3 C2 C1 122.2(5) . . ?
C2 C3 C4 121.1(5) . . ?
C3 C4 C5 119.0(5) . . ?
C4 C5 C6 120.8(5) . . ?
C5 C6 C1 119.1(4) . . ?
C5 C6 C7 117.9(4) . . ?
C1 C6 C7 123.0(3) . . ?
N1 C7 C6 124.7(3) . . ?
N2 C14 C13 125.6(3) . . ?
C8 C13 C12 119.3(4) . . ?
C8 C13 C14 122.8(3) . . ?
C12 C13 C14 117.9(4) . . ?
C11 C12 C13 122.1(5) . . ?
C12 C11 C10 118.6(5) . . ?
C11 C10 C9 122.3(5) . . ?
C10 C9 C8 119.7(5) . . ?
O2 C8 C13 123.1(3) . . ?
O2 C8 C9 118.9(4) . . ?
C13 C8 C9 118.0(4) . . ?
O3 C15 C20 122.7(3) . . ?
O3 C15 C16 119.1(3) . . ?
C20 C15 C16 118.2(3) . . ?
C17 C16 C15 120.4(3) . . ?
C16 C17 C18 121.7(3) . . ?
C19 C18 C17 119.4(4) . . ?
C18 C19 C20 120.5(4) . . ?
C15 C20 C19 119.9(3) . . ?
C15 C20 C21 123.2(3) . . ?
C19 C20 C21 116.9(3) . . ?
N3 C21 C20 125.1(3) . . ?
C23 C22 C27 120.0 . . ?
C22 C23 C24 120.0 . . ?
N7 C24 C23 120.0 . . ?
C24 N7 C26 120.0 . . ?
C27 C26 N7 120.0 . . ?
C26 C27 C22 120.0 . . ?
C23' C22' N7' 120.0 . . ?
C24' C23' C22' 120.0 . . ?
C23' C24' C25' 120.0 . . ?
C26' C25' C24' 120.0 . . ?
C25' C26' N7' 120.0 . . ?
C26' N7' C22' 120.0 . . ?
C14 N2 N1 116.0(3) . 4_566 ?
C14 N2 Fe1 127.0(2) . . ?
N1 N2 Fe1 116.87(19) 4_566 . ?

loop_
_geom_bond_atom_site_label_1
_geom_bond_atom_site_label_2
_geom_bond_distance
_geom_bond_site_symmetry_2
_geom_bond_publ_flag
Fe1 O3 1.901(2) . ?
Fe1 O2 1.907(2) . ?
Fe1 O1 1.910(2) . ?
Fe1 N1 2.177(3) . ?
Fe1 N2 2.188(3) . ?
Fe1 N3 2.193(3) . ?
O1 C1 1.307(5) . ?
O2 C8 1.321(5) . ?
O3 C15 1.306(4) . ?
N1 C7 1.273(4) . ?
N1 N2 1.417(4) 4_566 ?
N3 C21 1.287(4) . ?
N3 N3 1.424(5) 4_566 ?
C1 C2 1.394(6) . ?
C1 C6 1.415(6) . ?
C2 C3 1.346(8) . ?
C3 C4 1.380(9) . ?
C4 C5 1.386(8) . ?
C5 C6 1.405(6) . ?
C6 C7 1.439(5) . ?
C14 N2 1.288(4) . ?
C14 C13 1.425(5) . ?
C13 C8 1.397(6) . ?
C13 C12 1.410(5) . ?
C12 C11 1.351(7) . ?
C11 C10 1.359(9) . ?
C10 C9 1.388(8) . ?
C9 C8 1.408(5) . ?
C15 C20 1.405(4) . ?
C15 C16 1.420(4) . ?
C16 C17 1.363(5) . ?
C17 C18 1.385(6) . ?
C18 C19 1.380(5) . ?
C19 C20 1.409(5) . ?
C20 C21 1.445(5) . ?
C22 C23 1.3900 . ?
C22 C27 1.3900 . ?
C23 C24 1.3900 . ?
C24 N7 1.3900 . ?
N7 C26 1.3900 . ?
C26 C27 1.3900 . ?
C22' C23' 1.3900 . ?
C22' N7' 1.3900 . ?
C23' C24' 1.3900 . ?
C24' C25' 1.3900 . ?
C25' C26' 1.3900 . ?
C26' N7' 1.3900 . ?
N2 N1 1.417(4) 4_566 ?
